data_7057072
loop_
_publ_author_name
'Cruz, Tiago F. C.'
'Machado, Pedro M. M.'
'Gomes, Clara S. B.'
'Ascenso, Jos\'e R.'
'Lemos, M. Am\'elia N. D. A.'
'Bordado, Jo\~ao C.'
'Gomes, Pedro T.'

_publ_section_title
;
 Bis(formylpyrrolyl) cobalt complexes as mediators in the
 reversible-deactivation radical polymerization of styrene and methyl
 methacrylate
;
_journal_issue 8
_journal_name_full 'New Journal of Chemistry'
_journal_page_first 5900
_journal_paper_doi 10.1039/C8NJ00350E
_journal_volume 42
_journal_year 2018
_chemical_formula_moiety 'C24 H20 B, C16 H26 Co N2 O2 P2, C H2 Cl2'
_chemical_formula_sum 'C41 H48 B Cl2 Co N2 O2 P2'
_chemical_formula_weight 803.39
_space_group_crystal_system triclinic
_space_group_IT_number 2
_space_group_name_Hall '-P 1'
_space_group_name_H-M_alt 'P -1'
_symmetry_space_group_name_Hall '-P 1'
_symmetry_space_group_name_H-M 'P -1'
_atom_sites_solution_hydrogens geom
_audit_creation_method SHELXL-2018/1
_audit_update_record
;
2018-02-19 deposited with the CCDC.
2018-02-27 downloaded from the CCDC.
;
_cell_angle_alpha 92.816(2)
_cell_angle_beta 90.8950(10)
_cell_angle_gamma 112.274(2)
_cell_formula_units_Z 2
_cell_length_a 11.2435(5)
_cell_length_b 11.6245(5)
_cell_length_c 16.9612(8)
_cell_measurement_reflns_used 2809
_cell_measurement_temperature 150(2)
_cell_measurement_theta_max 28.18
_cell_measurement_theta_min 3.16
_cell_volume 2047.53(16)
_computing_cell_refinement 'Bruker SAINT'
_computing_data_collection 'Bruker APEX2'
_computing_data_reduction 'Bruker SAINT'
_computing_molecular_graphics 'ORTEP and Mercury'
_computing_publication_material enCIFer
_computing_structure_refinement 'SHELXL-2018/1 (Sheldrick, 2018)'
_computing_structure_solution SIR2004
_diffrn_ambient_temperature 150(2)
_diffrn_measured_fraction_theta_full 0.992
_diffrn_measured_fraction_theta_max 0.989
_diffrn_measurement_device_type 'Bruker APEX-II CCD'
_diffrn_measurement_method '\f and \w scans'
_diffrn_radiation_probe x-ray
_diffrn_radiation_type MoK\a
_diffrn_radiation_wavelength 0.71073
_diffrn_reflns_av_R_equivalents 0.0598
_diffrn_reflns_av_unetI/netI 0.1216
_diffrn_reflns_Laue_measured_fraction_full 0.992
_diffrn_reflns_Laue_measured_fraction_max 0.989
_diffrn_reflns_limit_h_max 11
_diffrn_reflns_limit_h_min -15
_diffrn_reflns_limit_k_max 15
_diffrn_reflns_limit_k_min -15
_diffrn_reflns_limit_l_max 23
_diffrn_reflns_limit_l_min -20
_diffrn_reflns_number 16646
_diffrn_reflns_point_group_measured_fraction_full 0.992
_diffrn_reflns_point_group_measured_fraction_max 0.989
_diffrn_reflns_theta_full 25.242
_diffrn_reflns_theta_max 28.885
_diffrn_reflns_theta_min 2.481
_diffrn_source 'sealed tube'
_exptl_absorpt_coefficient_mu 0.664
_exptl_absorpt_correction_T_max 0.937
_exptl_absorpt_correction_T_min 0.879
_exptl_absorpt_correction_type multi-scan
_exptl_absorpt_process_details 'SADABS (Sheldrick, 1996)'
_exptl_crystal_colour ref-orange
_exptl_crystal_density_diffrn 1.303
_exptl_crystal_description prism
_exptl_crystal_F_000 840
_exptl_crystal_size_max 0.200
_exptl_crystal_size_mid 0.100
_exptl_crystal_size_min 0.100
_refine_diff_density_max 0.828
_refine_diff_density_min -0.427
_refine_diff_density_rms 0.099
_refine_ls_extinction_method none
_refine_ls_goodness_of_fit_ref 0.954
_refine_ls_hydrogen_treatment constr
_refine_ls_matrix_type full
_refine_ls_number_parameters 469
_refine_ls_number_reflns 10663
_refine_ls_number_restraints 0
_refine_ls_restrained_S_all 0.954
_refine_ls_R_factor_all 0.1005
_refine_ls_R_factor_gt 0.0624
_refine_ls_shift/su_max 0.000
_refine_ls_shift/su_mean 0.000
_refine_ls_structure_factor_coef Fsqd
_refine_ls_weighting_details 'w=1/[\s^2^(Fo^2^)+(0.0544P)^2^] where P=(Fo^2^+2Fc^2^)/3'
_refine_ls_weighting_scheme calc
_refine_ls_wR_factor_gt 0.1403
_refine_ls_wR_factor_ref 0.1572
_reflns_Friedel_coverage 0.000
_reflns_number_gt 6908
_reflns_number_total 10663
_reflns_threshold_expression 'I > 2\s(I)'
_cod_data_source_file c8nj00350e2.cif
_cod_data_source_block 3b
_cod_depositor_comments 'Adding full bibliography for 7057071--7057073.cif.'
_cod_database_code 7057072
_shelx_shelxl_version_number 2018/1
_shelx_space_group_comment
;
The symmetry employed for this shelxl refinement is uniquely defined
by the following loop, which should always be used as a source of
symmetry information in preference to the above space-group names.
They are only intended as comments.
;
_shelx_estimated_absorpt_t_min 0.879
_shelx_estimated_absorpt_t_max 0.937

loop_
_space_group_symop_operation_xyz
'x, y, z'
'-x, -y, -z'

loop_
_atom_site_label
_atom_site_type_symbol
_atom_site_fract_x
_atom_site_fract_y
_atom_site_fract_z
_atom_site_U_iso_or_equiv
_atom_site_adp_type
_atom_site_occupancy
_atom_site_site_symmetry_order
_atom_site_calc_flag
_atom_site_refinement_flags_posn
_atom_site_refinement_flags_adp
_atom_site_refinement_flags_occupancy
Co2 Co 0.500000 0.500000 0.000000 0.01711(13) Uani 1 2 d S . P
Co1 Co 1.000000 0.000000 0.500000 0.01875(14) Uani 1 2 d S . P
P1 P 0.50063(7) 0.35267(7) -0.09284(4) 0.02063(17) Uani 1 1 d . . .
P2 P 1.15811(8) -0.00506(7) 0.41937(5) 0.02263(18) Uani 1 1 d . . .
Cl2 Cl 0.59328(11) -0.02015(10) -0.17958(6) 0.0542(3) Uani 1 1 d . . .
Cl1 Cl 0.46955(11) 0.06187(10) -0.30410(6) 0.0545(3) Uani 1 1 d . . .
O2 O 0.64483(19) 0.48173(17) 0.05143(11) 0.0201(4) Uani 1 1 d . . .
O1 O 0.9771(2) 0.13050(18) 0.44440(11) 0.0229(4) Uani 1 1 d . . .
C36 C 0.9494(3) 0.5179(3) 0.19261(16) 0.0186(6) Uani 1 1 d . . .
N2 N 0.3726(2) 0.3713(2) 0.05161(14) 0.0206(5) Uani 1 1 d . . .
C213 C 1.0248(3) 0.5272(3) 0.12655(17) 0.0212(6) Uani 1 1 d . . .
H3 H 1.040658 0.456088 0.108040 0.025 Uiso 1 1 calc R U .
N1 N 1.1239(2) 0.1322(2) 0.56266(14) 0.0207(5) Uani 1 1 d . . .
C11 C 0.7519(3) 0.5593(3) 0.02814(17) 0.0220(6) Uani 1 1 d . . .
H5 H 0.831093 0.559303 0.048463 0.026 Uiso 1 1 calc R U .
C30 C 1.1393(3) 0.4072(3) 0.29201(17) 0.0230(6) Uani 1 1 d . . .
H6 H 1.138505 0.357604 0.245642 0.028 Uiso 1 1 calc R U .
C35 C 0.8107(3) 0.2436(3) 0.11841(17) 0.0223(6) Uani 1 1 d . . .
H7 H 0.787201 0.307477 0.098788 0.027 Uiso 1 1 calc R U .
C26 C 1.0385(3) 0.5062(3) 0.37809(17) 0.0212(6) Uani 1 1 d . . .
H8 H 0.966562 0.525680 0.392205 0.025 Uiso 1 1 calc R U .
C29 C 1.2490(3) 0.4524(3) 0.34026(18) 0.0265(7) Uani 1 1 d . . .
H9 H 1.321272 0.433220 0.326492 0.032 Uiso 1 1 calc R U .
C2 C 1.1425(3) 0.2475(3) 0.53237(18) 0.0238(6) Uani 1 1 d . . .
C34 C 0.7797(3) 0.1339(3) 0.07269(18) 0.0280(7) Uani 1 1 d . . .
H11 H 0.736058 0.123626 0.022845 0.034 Uiso 1 1 calc R U .
C7 C 0.2492(3) 0.3574(3) 0.02669(17) 0.0215(6) Uani 1 1 d . . .
C200 C 0.8753(3) 0.2653(3) 0.19264(16) 0.0205(6) Uani 1 1 d . . .
C31 C 0.9019(3) 0.1647(3) 0.21915(18) 0.0239(6) Uani 1 1 d . . .
H14 H 0.942621 0.172919 0.269783 0.029 Uiso 1 1 calc R U .
C19 C 0.7713(3) 0.3729(3) 0.29122(16) 0.0195(6) Uani 1 1 d . . .
C18 C 0.4505(4) -0.0533(3) -0.2362(2) 0.0382(8) Uani 1 1 d . . .
H16A H 0.380015 -0.057630 -0.200765 0.046 Uiso 1 1 calc R U .
H16B H 0.426660 -0.135443 -0.265181 0.046 Uiso 1 1 calc R U .
C37 C 0.9277(3) 0.6255(3) 0.21602(17) 0.0244(6) Uani 1 1 d . . .
H17 H 0.875554 0.623579 0.259838 0.029 Uiso 1 1 calc R U .
C4 C 1.2826(3) 0.2830(3) 0.63297(18) 0.0312(7) Uani 1 1 d . . .
H18 H 1.349395 0.321610 0.671975 0.037 Uiso 1 1 calc R U .
C27 C 1.1482(3) 0.5527(3) 0.42704(18) 0.0263(7) Uani 1 1 d . . .
H19 H 1.150149 0.603177 0.473186 0.032 Uiso 1 1 calc R U .
C20 C 0.7446(3) 0.3137(3) 0.36283(17) 0.0215(6) Uani 1 1 d . . .
H20 H 0.808285 0.290189 0.386683 0.026 Uiso 1 1 calc R U .
C214 C 1.0775(3) 0.6359(3) 0.08683(17) 0.0251(7) Uani 1 1 d . . .
H21 H 1.128362 0.637729 0.042348 0.030 Uiso 1 1 calc R U .
C10 C 0.3609(3) 0.2871(3) 0.10485(18) 0.0256(7) Uani 1 1 d . . .
H22 H 0.430377 0.275958 0.131523 0.031 Uiso 1 1 calc R U .
C25 C 1.0284(3) 0.4314(2) 0.30855(16) 0.0186(6) Uani 1 1 d . . .
C17 C 0.5240(4) 0.2234(3) -0.04969(19) 0.0333(8) Uani 1 1 d . . .
H24A H 0.450005 0.179008 -0.018136 0.050 Uiso 1 1 calc R U .
H24B H 0.602355 0.254567 -0.015738 0.050 Uiso 1 1 calc R U .
H24C H 0.532369 0.166367 -0.091790 0.050 Uiso 1 1 calc R U .
C28 C 1.2554(3) 0.5259(3) 0.40898(18) 0.0261(7) Uani 1 1 d . . .
H25 H 1.330762 0.556617 0.442403 0.031 Uiso 1 1 calc R U .
C6 C 1.0576(3) 0.2385(3) 0.46931(18) 0.0256(7) Uani 1 1 d . . .
H26 H 1.059415 0.311202 0.445193 0.031 Uiso 1 1 calc R U .
C24 C 0.6700(3) 0.3989(3) 0.25806(17) 0.0239(6) Uani 1 1 d . . .
H27 H 0.681278 0.435230 0.208386 0.029 Uiso 1 1 calc R U .
C8 C 0.1585(3) 0.2608(3) 0.06664(18) 0.0279(7) Uani 1 1 d . . .
H28 H 0.067493 0.231722 0.061107 0.033 Uiso 1 1 calc R U .
C38 C 0.9807(3) 0.7353(3) 0.17669(18) 0.0274(7) Uani 1 1 d . . .
H29 H 0.964968 0.806763 0.194600 0.033 Uiso 1 1 calc R U .
C3 C 1.2419(3) 0.3429(3) 0.57652(18) 0.0276(7) Uani 1 1 d . . .
H30 H 1.273958 0.429654 0.568991 0.033 Uiso 1 1 calc R U .
C22 C 0.5331(3) 0.3192(3) 0.36740(19) 0.0309(7) Uani 1 1 d . . .
H31 H 0.454906 0.303893 0.393567 0.037 Uiso 1 1 calc R U .
C16 C 0.3532(3) 0.2842(3) -0.15188(18) 0.0280(7) Uani 1 1 d . . .
H32A H 0.358523 0.218410 -0.188351 0.042 Uiso 1 1 calc R U .
H32B H 0.340049 0.348413 -0.182092 0.042 Uiso 1 1 calc R U .
H32C H 0.280872 0.248553 -0.117288 0.042 Uiso 1 1 calc R U .
C32 C 0.8709(3) 0.0534(3) 0.1739(2) 0.0305(7) Uani 1 1 d . . .
H33 H 0.889777 -0.012830 0.194130 0.037 Uiso 1 1 calc R U .
C5 C 1.2071(3) 0.1532(3) 0.62252(17) 0.0263(7) Uani 1 1 d . . .
H34 H 1.215453 0.091117 0.653979 0.032 Uiso 1 1 calc R U .
C9 C 0.2291(3) 0.2172(3) 0.11529(19) 0.0293(7) Uani 1 1 d . . .
H35 H 0.195183 0.151595 0.149895 0.035 Uiso 1 1 calc R U .
B1 B 0.9047(3) 0.3948(3) 0.24604(18) 0.0176(6) Uani 1 1 d . . .
C14 C 1.3151(3) 0.0446(3) 0.4679(2) 0.0358(8) Uani 1 1 d . . .
H37A H 1.377942 0.040708 0.429535 0.054 Uiso 1 1 calc R U .
H37B H 1.312313 -0.010226 0.510496 0.054 Uiso 1 1 calc R U .
H37C H 1.340282 0.130387 0.490003 0.054 Uiso 1 1 calc R U .
C12 C 1.1361(3) -0.1565(3) 0.3753(2) 0.0399(9) Uani 1 1 d . . .
H38A H 1.056231 -0.188942 0.342730 0.060 Uiso 1 1 calc R U .
H38B H 1.131208 -0.213440 0.416962 0.060 Uiso 1 1 calc R U .
H38C H 1.208897 -0.149500 0.342141 0.060 Uiso 1 1 calc R U .
C215 C 1.0562(3) 0.7415(3) 0.11174(18) 0.0284(7) Uani 1 1 d . . .
H39 H 1.092325 0.816317 0.085082 0.034 Uiso 1 1 calc R U .
C21 C 0.6293(3) 0.2883(3) 0.40022(18) 0.0281(7) Uani 1 1 d . . .
H40 H 0.616378 0.249060 0.448955 0.034 Uiso 1 1 calc R U .
C23 C 0.5538(3) 0.3738(3) 0.29455(19) 0.0284(7) Uani 1 1 d . . .
H103 H 0.488215 0.393879 0.269963 0.034 Uiso 1 1 calc R U .
C33 C 0.8126(3) 0.0388(3) 0.09985(19) 0.0307(7) Uani 1 1 d . . .
H102 H 0.795240 -0.035517 0.067812 0.037 Uiso 1 1 calc R U .
C13 C 1.1785(4) 0.0908(4) 0.3360(2) 0.0394(9) Uani 1 1 d . . .
H10A H 1.246471 0.083166 0.303251 0.059 Uiso 1 1 calc R U .
H10B H 1.202313 0.177860 0.354982 0.059 Uiso 1 1 calc R U .
H10C H 1.097658 0.063197 0.304527 0.059 Uiso 1 1 calc R U .
C15 C 0.6232(3) 0.4049(3) -0.1658(2) 0.0370(8) Uani 1 1 d . . .
H10D H 0.616240 0.334683 -0.202528 0.056 Uiso 1 1 calc R U .
H10E H 0.708445 0.437753 -0.139202 0.056 Uiso 1 1 calc R U .
H10F H 0.611079 0.470475 -0.195112 0.056 Uiso 1 1 calc R U .

loop_
_atom_site_aniso_label
_atom_site_aniso_U_11
_atom_site_aniso_U_22
_atom_site_aniso_U_33
_atom_site_aniso_U_23
_atom_site_aniso_U_13
_atom_site_aniso_U_12
Co2 0.0152(3) 0.0181(3) 0.0186(3) 0.0022(2) -0.0013(2) 0.0069(2)
Co1 0.0218(3) 0.0163(3) 0.0192(3) 0.0044(2) 0.0005(2) 0.0081(2)
P1 0.0201(4) 0.0218(4) 0.0208(4) -0.0006(3) -0.0012(3) 0.0093(3)
P2 0.0245(4) 0.0212(4) 0.0234(4) 0.0026(3) 0.0020(3) 0.0099(3)
Cl2 0.0541(6) 0.0630(7) 0.0564(6) -0.0164(5) -0.0143(5) 0.0377(6)
Cl1 0.0649(7) 0.0566(6) 0.0539(6) 0.0161(5) 0.0128(5) 0.0345(6)
O2 0.0160(10) 0.0222(10) 0.0222(10) 0.0031(8) -0.0017(8) 0.0073(9)
O1 0.0272(12) 0.0189(10) 0.0230(11) 0.0043(8) -0.0009(9) 0.0091(9)
C36 0.0190(14) 0.0219(14) 0.0168(14) -0.0011(11) -0.0061(11) 0.0103(12)
N2 0.0195(13) 0.0216(12) 0.0210(13) 0.0019(10) 0.0000(10) 0.0079(10)
C213 0.0188(15) 0.0235(15) 0.0237(15) 0.0051(12) 0.0005(12) 0.0103(12)
N1 0.0259(14) 0.0173(12) 0.0199(12) 0.0030(9) 0.0011(10) 0.0092(11)
C11 0.0166(15) 0.0240(15) 0.0251(16) -0.0043(12) -0.0022(12) 0.0081(12)
C30 0.0222(16) 0.0267(16) 0.0225(15) 0.0029(12) 0.0034(12) 0.0117(13)
C35 0.0214(15) 0.0214(15) 0.0227(15) 0.0021(12) 0.0025(12) 0.0063(12)
C26 0.0210(15) 0.0162(14) 0.0274(16) 0.0021(11) -0.0001(12) 0.0082(12)
C29 0.0195(16) 0.0367(18) 0.0260(16) 0.0111(13) 0.0060(13) 0.0123(14)
C2 0.0294(17) 0.0166(14) 0.0255(16) 0.0022(12) 0.0007(13) 0.0086(13)
C34 0.0293(18) 0.0268(16) 0.0229(16) -0.0019(13) -0.0013(13) 0.0054(14)
C7 0.0160(14) 0.0250(15) 0.0228(15) 0.0004(12) -0.0024(12) 0.0075(12)
C200 0.0180(15) 0.0251(15) 0.0198(14) 0.0054(11) 0.0064(12) 0.0089(12)
C31 0.0238(16) 0.0227(15) 0.0243(16) 0.0031(12) 0.0024(13) 0.0074(13)
C19 0.0218(15) 0.0160(13) 0.0189(14) -0.0025(11) -0.0014(12) 0.0056(12)
C18 0.034(2) 0.0345(19) 0.044(2) 0.0013(16) 0.0003(17) 0.0115(16)
C37 0.0293(17) 0.0247(16) 0.0223(15) 0.0037(12) 0.0025(13) 0.0135(14)
C4 0.0362(19) 0.0281(17) 0.0243(17) -0.0041(13) -0.0050(14) 0.0074(15)
C27 0.0332(18) 0.0186(15) 0.0271(16) -0.0012(12) -0.0031(14) 0.0102(14)
C20 0.0172(15) 0.0216(15) 0.0236(15) 0.0021(12) -0.0002(12) 0.0049(12)
C214 0.0189(15) 0.0325(17) 0.0232(16) 0.0085(13) 0.0043(13) 0.0079(13)
C10 0.0257(17) 0.0246(16) 0.0271(16) 0.0060(13) 0.0030(13) 0.0094(13)
C25 0.0212(15) 0.0180(14) 0.0180(14) 0.0058(11) 0.0029(12) 0.0084(12)
C17 0.045(2) 0.0292(17) 0.0332(18) -0.0027(14) -0.0077(16) 0.0233(16)
C28 0.0174(15) 0.0272(16) 0.0307(17) 0.0093(13) -0.0052(13) 0.0045(13)
C6 0.0313(18) 0.0195(15) 0.0292(17) 0.0059(12) 0.0035(14) 0.0127(14)
C24 0.0234(16) 0.0284(16) 0.0200(15) -0.0009(12) 0.0017(12) 0.0105(13)
C8 0.0200(16) 0.0285(17) 0.0319(18) 0.0017(13) 0.0049(13) 0.0054(13)
C38 0.0282(17) 0.0215(15) 0.0334(18) 0.0005(13) -0.0043(14) 0.0109(14)
C3 0.0307(18) 0.0230(16) 0.0267(17) 0.0008(13) 0.0027(14) 0.0074(14)
C22 0.0205(16) 0.0327(18) 0.0333(18) -0.0056(14) 0.0048(14) 0.0040(14)
C16 0.0256(17) 0.0312(17) 0.0262(16) -0.0048(13) -0.0039(13) 0.0105(14)
C32 0.0322(19) 0.0217(16) 0.042(2) 0.0054(14) 0.0075(15) 0.0141(14)
C5 0.0287(17) 0.0309(17) 0.0215(15) 0.0049(13) 0.0007(13) 0.0135(14)
C9 0.0292(18) 0.0277(17) 0.0291(17) 0.0088(13) 0.0063(14) 0.0078(14)
B1 0.0171(16) 0.0216(16) 0.0161(15) 0.0028(12) -0.0011(12) 0.0094(13)
C14 0.0250(18) 0.047(2) 0.0348(19) -0.0025(16) 0.0016(15) 0.0139(16)
C12 0.039(2) 0.0258(17) 0.051(2) -0.0098(16) 0.0133(18) 0.0095(16)
C215 0.0264(17) 0.0225(16) 0.0314(18) 0.0104(13) -0.0013(14) 0.0026(13)
C21 0.0288(18) 0.0250(16) 0.0253(16) 0.0029(13) 0.0024(14) 0.0042(14)
C23 0.0193(16) 0.0355(18) 0.0339(18) -0.0012(14) 0.0017(14) 0.0150(14)
C33 0.0335(19) 0.0220(16) 0.0332(18) -0.0049(13) 0.0026(15) 0.0075(14)
C13 0.046(2) 0.048(2) 0.0329(19) 0.0143(16) 0.0091(17) 0.0266(19)
C15 0.0288(19) 0.041(2) 0.0353(19) -0.0074(15) 0.0089(15) 0.0069(16)

loop_
_atom_type_symbol
_atom_type_description
_atom_type_scat_dispersion_real
_atom_type_scat_dispersion_imag
_atom_type_scat_source
C C 0.0033 0.0016 'International Tables Vol C Tables 4.2.6.8 and 6.1.1.4'
H H 0.0000 0.0000 'International Tables Vol C Tables 4.2.6.8 and 6.1.1.4'
B B 0.0013 0.0007 'International Tables Vol C Tables 4.2.6.8 and 6.1.1.4'
N N 0.0061 0.0033 'International Tables Vol C Tables 4.2.6.8 and 6.1.1.4'
O O 0.0106 0.0060 'International Tables Vol C Tables 4.2.6.8 and 6.1.1.4'
P P 0.1023 0.0942 'International Tables Vol C Tables 4.2.6.8 and 6.1.1.4'
Co Co 0.3494 0.9721 'International Tables Vol C Tables 4.2.6.8 and 6.1.1.4'
Cl Cl 0.1484 0.1585 'International Tables Vol C Tables 4.2.6.8 and 6.1.1.4'

loop_
_geom_angle_atom_site_label_1
_geom_angle_atom_site_label_2
_geom_angle_atom_site_label_3
_geom_angle
_geom_angle_site_symmetry_1
_geom_angle_site_symmetry_3
N2 Co2 N2 180.0 2_665 .
N2 Co2 O2 95.87(9) 2_665 2_665
N2 Co2 O2 84.13(9) . 2_665
N2 Co2 O2 84.13(9) 2_665 .
N2 Co2 O2 95.87(9) . .
O2 Co2 O2 180.0 2_665 .
N2 Co2 P1 92.27(7) 2_665 .
N2 Co2 P1 87.73(7) . .
O2 Co2 P1 92.05(6) 2_665 .
O2 Co2 P1 87.95(6) . .
N2 Co2 P1 87.73(7) 2_665 2_665
N2 Co2 P1 92.27(7) . 2_665
O2 Co2 P1 87.95(6) 2_665 2_665
O2 Co2 P1 92.05(6) . 2_665
P1 Co2 P1 180.0 . 2_665
N1 Co1 N1 180.0 . 2_756
N1 Co1 O1 84.73(9) . .
N1 Co1 O1 95.27(9) 2_756 .
N1 Co1 O1 95.28(9) . 2_756
N1 Co1 O1 84.73(9) 2_756 2_756
O1 Co1 O1 180.00(12) . 2_756
N1 Co1 P2 89.53(7) . .
N1 Co1 P2 90.47(7) 2_756 .
O1 Co1 P2 92.17(6) . .
O1 Co1 P2 87.83(6) 2_756 .
N1 Co1 P2 90.47(7) . 2_756
N1 Co1 P2 89.53(7) 2_756 2_756
O1 Co1 P2 87.83(6) . 2_756
O1 Co1 P2 92.17(6) 2_756 2_756
P2 Co1 P2 180.0 . 2_756
C16 P1 C17 105.29(16) . .
C16 P1 C15 103.42(16) . .
C17 P1 C15 105.12(16) . .
C16 P1 Co2 114.03(10) . .
C17 P1 Co2 112.19(10) . .
C15 P1 Co2 115.73(11) . .
C12 P2 C14 102.78(16) . .
C12 P2 C13 103.97(17) . .
C14 P2 C13 105.66(18) . .
C12 P2 Co1 115.42(12) . .
C14 P2 Co1 114.19(11) . .
C13 P2 Co1 113.58(11) . .
C11 O2 Co2 111.79(18) . .
C6 O1 Co1 111.83(19) . .
C213 C36 C37 115.7(3) . .
C213 C36 B1 122.0(2) . .
C37 C36 B1 121.9(2) . .
C10 N2 C7 107.5(3) . .
C10 N2 Co2 140.9(2) . .
C7 N2 Co2 111.56(19) . .
C214 C213 C36 123.0(3) . .
C214 C213 H3 118.5 . .
C36 C213 H3 118.5 . .
C5 N1 C2 107.3(3) . .
C5 N1 Co1 141.5(2) . .
C2 N1 Co1 110.96(19) . .
O2 C11 C7 119.3(3) . 2_665
O2 C11 H5 120.3 . .
C7 C11 H5 120.3 2_665 .
C29 C30 C25 122.8(3) . .
C29 C30 H6 118.6 . .
C25 C30 H6 118.6 . .
C34 C35 C200 123.2(3) . .
C34 C35 H7 118.4 . .
C200 C35 H7 118.4 . .
C27 C26 C25 123.2(3) . .
C27 C26 H8 118.4 . .
C25 C26 H8 118.4 . .
C30 C29 C28 121.0(3) . .
C30 C29 H9 119.5 . .
C28 C29 H9 119.5 . .
C6 C2 N1 113.1(3) . .
C6 C2 C3 137.2(3) . .
N1 C2 C3 109.6(3) . .
C35 C34 C33 119.7(3) . .
C35 C34 H11 120.1 . .
C33 C34 H11 120.1 . .
C11 C7 N2 113.2(3) 2_665 .
C11 C7 C8 137.6(3) 2_665 .
N2 C7 C8 109.2(3) . .
C31 C200 C35 115.1(3) . .
C31 C200 B1 123.5(3) . .
C35 C200 B1 121.2(2) . .
C32 C31 C200 122.4(3) . .
C32 C31 H14 118.8 . .
C200 C31 H14 118.8 . .
C24 C19 C20 114.9(3) . .
C24 C19 B1 122.9(3) . .
C20 C19 B1 121.8(2) . .
Cl2 C18 Cl1 110.9(2) . .
Cl2 C18 H16A 109.5 . .
Cl1 C18 H16A 109.5 . .
Cl2 C18 H16B 109.5 . .
Cl1 C18 H16B 109.5 . .
H16A C18 H16B 108.0 . .
C38 C37 C36 121.8(3) . .
C38 C37 H17 119.1 . .
C36 C37 H17 119.1 . .
C3 C4 C5 108.0(3) . .
C3 C4 H18 126.0 . .
C5 C4 H18 126.0 . .
C26 C27 C28 120.4(3) . .
C26 C27 H19 119.8 . .
C28 C27 H19 119.8 . .
C21 C20 C19 122.9(3) . .
C21 C20 H20 118.5 . .
C19 C20 H20 118.5 . .
C215 C214 C213 120.3(3) . .
C215 C214 H21 119.8 . .
C213 C214 H21 119.8 . .
N2 C10 C9 109.3(3) . .
N2 C10 H22 125.3 . .
C9 C10 H22 125.3 . .
C26 C25 C30 114.7(3) . .
C26 C25 B1 121.4(2) . .
C30 C25 B1 123.3(2) . .
P1 C17 H24A 109.5 . .
P1 C17 H24B 109.5 . .
H24A C17 H24B 109.5 . .
P1 C17 H24C 109.5 . .
H24A C17 H24C 109.5 . .
H24B C17 H24C 109.5 . .
C27 C28 C29 118.0(3) . .
C27 C28 H25 121.0 . .
C29 C28 H25 121.0 . .
O1 C6 C2 118.9(3) . .
O1 C6 H26 120.5 . .
C2 C6 H26 120.5 . .
C23 C24 C19 122.9(3) . .
C23 C24 H27 118.5 . .
C19 C24 H27 118.5 . .
C9 C8 C7 105.8(3) . .
C9 C8 H28 127.1 . .
C7 C8 H28 127.1 . .
C215 C38 C37 120.9(3) . .
C215 C38 H29 119.5 . .
C37 C38 H29 119.5 . .
C4 C3 C2 105.2(3) . .
C4 C3 H30 127.4 . .
C2 C3 H30 127.4 . .
C21 C22 C23 118.2(3) . .
C21 C22 H31 120.9 . .
C23 C22 H31 120.9 . .
P1 C16 H32A 109.5 . .
P1 C16 H32B 109.5 . .
H32A C16 H32B 109.5 . .
P1 C16 H32C 109.5 . .
H32A C16 H32C 109.5 . .
H32B C16 H32C 109.5 . .
C33 C32 C31 120.2(3) . .
C33 C32 H33 119.9 . .
C31 C32 H33 119.9 . .
N1 C5 C4 109.8(3) . .
N1 C5 H34 125.1 . .
C4 C5 H34 125.1 . .
C8 C9 C10 108.1(3) . .
C8 C9 H35 125.9 . .
C10 C9 H35 125.9 . .
C19 B1 C200 104.6(2) . .
C19 B1 C25 111.9(2) . .
C200 B1 C25 114.0(2) . .
C19 B1 C36 112.8(2) . .
C200 B1 C36 112.6(2) . .
C25 B1 C36 101.4(2) . .
P2 C14 H37A 109.5 . .
P2 C14 H37B 109.5 . .
H37A C14 H37B 109.5 . .
P2 C14 H37C 109.5 . .
H37A C14 H37C 109.5 . .
H37B C14 H37C 109.5 . .
P2 C12 H38A 109.5 . .
P2 C12 H38B 109.5 . .
H38A C12 H38B 109.5 . .
P2 C12 H38C 109.5 . .
H38A C12 H38C 109.5 . .
H38B C12 H38C 109.5 . .
C214 C215 C38 118.3(3) . .
C214 C215 H39 120.8 . .
C38 C215 H39 120.8 . .
C22 C21 C20 120.7(3) . .
C22 C21 H40 119.6 . .
C20 C21 H40 119.6 . .
C24 C23 C22 120.2(3) . .
C24 C23 H103 119.9 . .
C22 C23 H103 119.9 . .
C32 C33 C34 119.3(3) . .
C32 C33 H102 120.4 . .
C34 C33 H102 120.4 . .
P2 C13 H10A 109.5 . .
P2 C13 H10B 109.5 . .
H10A C13 H10B 109.5 . .
P2 C13 H10C 109.5 . .
H10A C13 H10C 109.5 . .
H10B C13 H10C 109.5 . .
P1 C15 H10D 109.5 . .
P1 C15 H10E 109.5 . .
H10D C15 H10E 109.5 . .
P1 C15 H10F 109.5 . .
H10D C15 H10F 109.5 . .
H10E C15 H10F 109.5 . .

loop_
_geom_bond_atom_site_label_1
_geom_bond_atom_site_label_2
_geom_bond_distance
_geom_bond_site_symmetry_2
Co2 N2 1.898(2) 2_665
Co2 N2 1.898(2) .
Co2 O2 1.9218(19) 2_665
Co2 O2 1.9219(19) .
Co2 P1 2.2709(7) .
Co2 P1 2.2709(7) 2_665
Co1 N1 1.898(2) .
Co1 N1 1.898(2) 2_756
Co1 O1 1.9199(19) .
Co1 O1 1.9199(19) 2_756
Co1 P2 2.2762(7) .
Co1 P2 2.2762(7) 2_756
P1 C16 1.804(3) .
P1 C17 1.807(3) .
P1 C15 1.814(3) .
P2 C12 1.804(3) .
P2 C14 1.806(3) .
P2 C13 1.807(3) .
Cl2 C18 1.759(4) .
Cl1 C18 1.763(4) .
O2 C11 1.282(3) .
O1 C6 1.285(4) .
C36 C213 1.399(4) .
C36 C37 1.403(4) .
C36 B1 1.648(4) .
N2 C10 1.335(4) .
N2 C7 1.391(4) .
C213 C214 1.389(4) .
C213 H3 0.9500 .
N1 C5 1.318(4) .
N1 C2 1.401(4) .
C11 C7 1.378(4) 2_665
C11 H5 0.9500 .
C30 C29 1.379(4) .
C30 C25 1.407(4) .
C30 H6 0.9500 .
C35 C34 1.380(4) .
C35 C200 1.406(4) .
C35 H7 0.9500 .
C26 C27 1.386(4) .
C26 C25 1.407(4) .
C26 H8 0.9500 .
C29 C28 1.395(4) .
C29 H9 0.9500 .
C2 C6 1.395(4) .
C2 C3 1.412(4) .
C34 C33 1.388(4) .
C34 H11 0.9500 .
C7 C8 1.410(4) .
C200 C31 1.405(4) .
C200 B1 1.636(4) .
C31 C32 1.391(4) .
C31 H14 0.9500 .
C19 C24 1.401(4) .
C19 C20 1.405(4) .
C19 B1 1.634(4) .
C18 H16A 0.9900 .
C18 H16B 0.9900 .
C37 C38 1.396(4) .
C37 H17 0.9500 .
C4 C3 1.380(4) .
C4 C5 1.423(4) .
C4 H18 0.9500 .
C27 C28 1.389(4) .
C27 H19 0.9500 .
C20 C21 1.387(4) .
C20 H20 0.9500 .
C214 C215 1.385(4) .
C214 H21 0.9500 .
C10 C9 1.413(4) .
C10 H22 0.9500 .
C25 B1 1.643(4) .
C17 H24A 0.9800 .
C17 H24B 0.9800 .
C17 H24C 0.9800 .
C28 H25 0.9500 .
C6 H26 0.9500 .
C24 C23 1.389(4) .
C24 H27 0.9500 .
C8 C9 1.376(4) .
C8 H28 0.9500 .
C38 C215 1.389(4) .
C38 H29 0.9500 .
C3 H30 0.9500 .
C22 C21 1.380(4) .
C22 C23 1.399(5) .
C22 H31 0.9500 .
C16 H32A 0.9800 .
C16 H32B 0.9800 .
C16 H32C 0.9800 .
C32 C33 1.381(5) .
C32 H33 0.9500 .
C5 H34 0.9500 .
C9 H35 0.9500 .
C14 H37A 0.9800 .
C14 H37B 0.9800 .
C14 H37C 0.9800 .
C12 H38A 0.9800 .
C12 H38B 0.9800 .
C12 H38C 0.9800 .
C215 H39 0.9500 .
C21 H40 0.9500 .
C23 H103 0.9500 .
C33 H102 0.9500 .
C13 H10A 0.9800 .
C13 H10B 0.9800 .
C13 H10C 0.9800 .
C15 H10D 0.9800 .
C15 H10E 0.9800 .
C15 H10F 0.9800 .

loop_
_geom_torsion_atom_site_label_1
_geom_torsion_atom_site_label_2
_geom_torsion_atom_site_label_3
_geom_torsion_atom_site_label_4
_geom_torsion
_geom_torsion_site_symmetry_1
_geom_torsion_site_symmetry_4
O2 Co2 N2 C10 -179.9(3) 2_665 .
O2 Co2 N2 C10 0.1(3) . .
P1 Co2 N2 C10 87.8(3) . .
P1 Co2 N2 C10 -92.2(3) 2_665 .
O2 Co2 N2 C7 0.42(18) 2_665 .
O2 Co2 N2 C7 -179.58(18) . .
P1 Co2 N2 C7 -91.87(18) . .
P1 Co2 N2 C7 88.13(18) 2_665 .
C37 C36 C213 C214 1.1(4) . .
B1 C36 C213 C214 -171.4(3) . .
O1 Co1 N1 C5 -178.9(3) . .
O1 Co1 N1 C5 1.1(3) 2_756 .
P2 Co1 N1 C5 -86.7(3) . .
P2 Co1 N1 C5 93.3(3) 2_756 .
O1 Co1 N1 C2 -5.96(19) . .
O1 Co1 N1 C2 174.04(19) 2_756 .
P2 Co1 N1 C2 86.27(18) . .
P2 Co1 N1 C2 -93.74(18) 2_756 .
Co2 O2 C11 C7 0.9(3) . 2_665
C25 C30 C29 C28 -0.1(5) . .
C5 N1 C2 C6 -178.6(2) . .
Co1 N1 C2 C6 6.0(3) . .
C5 N1 C2 C3 -0.1(3) . .
Co1 N1 C2 C3 -175.55(19) . .
C200 C35 C34 C33 0.1(5) . .
C10 N2 C7 C11 179.3(2) . 2_665
Co2 N2 C7 C11 -1.0(3) . 2_665
C10 N2 C7 C8 0.1(3) . .
Co2 N2 C7 C8 179.91(18) . .
C34 C35 C200 C31 -2.6(4) . .
C34 C35 C200 B1 -177.6(3) . .
C35 C200 C31 C32 2.3(4) . .
B1 C200 C31 C32 177.1(3) . .
C213 C36 C37 C38 -1.4(4) . .
B1 C36 C37 C38 171.1(3) . .
C25 C26 C27 C28 -0.4(5) . .
C24 C19 C20 C21 -3.0(4) . .
B1 C19 C20 C21 -176.6(3) . .
C36 C213 C214 C215 -0.3(5) . .
C7 N2 C10 C9 -0.1(3) . .
Co2 N2 C10 C9 -179.7(2) . .
C27 C26 C25 C30 -0.1(4) . .
C27 C26 C25 B1 -171.3(3) . .
C29 C30 C25 C26 0.3(4) . .
C29 C30 C25 B1 171.3(3) . .
C26 C27 C28 C29 0.6(4) . .
C30 C29 C28 C27 -0.4(4) . .
Co1 O1 C6 C2 -2.9(3) . .
N1 C2 C6 O1 -2.1(4) . .
C3 C2 C6 O1 -180.0(3) . .
C20 C19 C24 C23 2.9(4) . .
B1 C19 C24 C23 176.4(3) . .
C11 C7 C8 C9 -179.0(3) 2_665 .
N2 C7 C8 C9 -0.2(3) . .
C36 C37 C38 C215 0.8(5) . .
C5 C4 C3 C2 -0.4(3) . .
C6 C2 C3 C4 178.2(3) . .
N1 C2 C3 C4 0.3(3) . .
C200 C31 C32 C33 0.5(5) . .
C2 N1 C5 C4 -0.1(3) . .
Co1 N1 C5 C4 173.0(2) . .
C3 C4 C5 N1 0.3(4) . .
C7 C8 C9 C10 0.1(3) . .
N2 C10 C9 C8 0.0(3) . .
C24 C19 B1 C200 -87.4(3) . .
C20 C19 B1 C200 85.7(3) . .
C24 C19 B1 C25 148.8(3) . .
C20 C19 B1 C25 -38.2(4) . .
C24 C19 B1 C36 35.3(4) . .
C20 C19 B1 C36 -151.7(3) . .
C31 C200 B1 C19 -92.1(3) . .
C35 C200 B1 C19 82.5(3) . .
C31 C200 B1 C25 30.4(4) . .
C35 C200 B1 C25 -155.0(3) . .
C31 C200 B1 C36 145.1(3) . .
C35 C200 B1 C36 -40.4(4) . .
C26 C25 B1 C19 -36.1(4) . .
C30 C25 B1 C19 153.6(3) . .
C26 C25 B1 C200 -154.5(3) . .
C30 C25 B1 C200 35.2(4) . .
C26 C25 B1 C36 84.4(3) . .
C30 C25 B1 C36 -86.0(3) . .
C213 C36 B1 C19 -153.5(3) . .
C37 C36 B1 C19 34.5(4) . .
C213 C36 B1 C200 -35.4(4) . .
C37 C36 B1 C200 152.5(3) . .
C213 C36 B1 C25 86.7(3) . .
C37 C36 B1 C25 -85.3(3) . .
C213 C214 C215 C38 -0.4(5) . .
C37 C38 C215 C214 0.1(5) . .
C23 C22 C21 C20 1.7(5) . .
C19 C20 C21 C22 0.8(5) . .
C19 C24 C23 C22 -0.6(5) . .
C21 C22 C23 C24 -1.8(5) . .
C31 C32 C33 C34 -3.2(5) . .
C35 C34 C33 C32 2.9(5) . .
